data_2227700
loop_
_publ_author_name
'Gul, Salman'
'Siddiqui, Hamid Latif'
'Ahmad, Matloob'
'Nisar, Muhammad'
'Parvez, Masood'

_publ_section_title
;
 4-Hydroxy-3-(3-methoxybenzoyl)-2-[(3-methoxybenzoyl)methyl]-2<i>H</i>-1,2-benzothiazine
 1,1-dioxide
;
_journal_issue 9
_journal_name_full 'Acta Crystallographica Section E'
_journal_page_first o2314
_journal_page_last o2315
_journal_paper_doi 10.1107/S1600536810031673
_journal_volume 66
_journal_year 2010
_chemical_formula_iupac 'C25 H21 N O7 S'
_chemical_formula_moiety 'C25 H21 N O7 S'
_chemical_formula_sum 'C25 H21 N O7 S'
_chemical_formula_weight 479.49
_chemical_name_systematic
;
4-Hydroxy-3-(3-methoxybenzoyl)-2-[(3-methoxybenzoyl)methyl]-2<i>H</i>-1,2-
benzothiazine 1,1-dioxide
;
_space_group_IT_number 2
_symmetry_cell_setting triclinic
_symmetry_space_group_name_Hall '-P 1'
_symmetry_space_group_name_H-M 'P -1'
_atom_sites_solution_hydrogens difmap
_atom_sites_solution_primary direct
_atom_sites_solution_secondary difmap
_cell_angle_alpha 115.5965(11)
_cell_angle_beta 105.8041(14)
_cell_angle_gamma 97.6128(13)
_cell_formula_units_Z 2
_cell_length_a 10.3169(2)
_cell_length_b 10.6923(3)
_cell_length_c 11.6867(3)
_cell_measurement_reflns_used 4699
_cell_measurement_temperature 173(2)
_cell_measurement_theta_max 27.5
_cell_measurement_theta_min 1.0
_cell_volume 1071.22(5)
_computing_cell_refinement 'HKL DENZO (Otwinowski & Minor, 1997)'
_computing_data_collection 'COLLECT (Hooft, 1998)'
_computing_data_reduction 'SCALEPACK (Otwinowski & Minor, 1997)'
_computing_molecular_graphics 'ORTEP-3 for Windows (Farrugia, 1997)'
_computing_publication_material 'SHELXL-97 (Sheldrick, 2008)'
_computing_structure_refinement 'SHELXL-97 (Sheldrick, 2008)'
_computing_structure_solution 'SHELXS-97 (Sheldrick, 2008)'
_diffrn_ambient_temperature 173(2)
_diffrn_measured_fraction_theta_full 0.994
_diffrn_measured_fraction_theta_max 0.991
_diffrn_measurement_device_type 'Nonius KappaCCD'
_diffrn_measurement_method ' \w and \f '
_diffrn_radiation_monochromator graphite
_diffrn_radiation_source 'fine-focus sealed tube'
_diffrn_radiation_type MoK\a
_diffrn_radiation_wavelength 0.71073
_diffrn_reflns_av_R_equivalents 0.021
_diffrn_reflns_av_sigmaI/netI 0.027
_diffrn_reflns_limit_h_max 13
_diffrn_reflns_limit_h_min -13
_diffrn_reflns_limit_k_max 13
_diffrn_reflns_limit_k_min -13
_diffrn_reflns_limit_l_max 15
_diffrn_reflns_limit_l_min -15
_diffrn_reflns_number 9164
_diffrn_reflns_theta_full 25.0
_diffrn_reflns_theta_max 27.5
_diffrn_reflns_theta_min 2.1
_diffrn_standards_interval_count 0
_diffrn_standards_interval_time 0
_diffrn_standards_number 0
_exptl_absorpt_coefficient_mu 0.202
_exptl_absorpt_correction_T_max 0.9841
_exptl_absorpt_correction_T_min 0.9532
_exptl_absorpt_correction_type multi-scan
_exptl_absorpt_process_details '(SORTAV; Blessing, 1997)'
_exptl_crystal_colour yellow
_exptl_crystal_density_diffrn 1.487
_exptl_crystal_density_method 'not measured'
_exptl_crystal_description prism
_exptl_crystal_F_000 500
_exptl_crystal_size_max 0.24
_exptl_crystal_size_mid 0.16
_exptl_crystal_size_min 0.08
_refine_diff_density_max 0.37
_refine_diff_density_min -0.42
_refine_ls_extinction_method none
_refine_ls_goodness_of_fit_ref 1.07
_refine_ls_hydrogen_treatment constr
_refine_ls_matrix_type full
_refine_ls_number_parameters 310
_refine_ls_number_reflns 4860
_refine_ls_number_restraints 0
_refine_ls_restrained_S_all 1.07
_refine_ls_R_factor_all 0.043
_refine_ls_R_factor_gt 0.038
_refine_ls_shift/su_max 0.000
_refine_ls_shift/su_mean 0.000
_refine_ls_structure_factor_coef Fsqd
_refine_ls_weighting_details 'calc w=1/[\s^2^(Fo^2^)+(0.0352P)^2^+0.7607P] where P=(Fo^2^+2Fc^2^)/3'
_refine_ls_weighting_scheme calc
_refine_ls_wR_factor_gt 0.091
_refine_ls_wR_factor_ref 0.098
_reflns_number_gt 4419
_reflns_number_total 4860
_reflns_threshold_expression '(I) > 2.0 \s(I)'
_cod_data_source_file jh2194.cif
_cod_data_source_block I
_cod_database_code 2227700
_cod_database_fobs_code 2227700

loop_
_symmetry_equiv_pos_as_xyz
'x, y, z'
'-x, -y, -z'

loop_
_atom_site_type_symbol
_atom_site_label
_atom_site_fract_x
_atom_site_fract_y
_atom_site_fract_z
_atom_site_U_iso_or_equiv
_atom_site_adp_type
_atom_site_calc_flag
_atom_site_refinement_flags
_atom_site_occupancy
_atom_site_disorder_assembly
_atom_site_disorder_group
S S1 0.29020(4) 0.27269(4) 0.29750(3) 0.01827(10) Uani d . 1 . .
O O1 0.23063(12) 0.17819(13) 0.33899(11) 0.0256(2) Uani d . 1 . .
O O2 0.33929(12) 0.42553(12) 0.39028(11) 0.0259(2) Uani d . 1 . .
O O3 0.23349(13) -0.08669(12) -0.08736(11) 0.0273(3) Uani d . 1 . .
H H3O 0.2898 -0.1328 -0.0726 0.041 Uiso calc R 1 . .
O O4 0.42851(13) -0.14158(13) 0.03455(12) 0.0320(3) Uani d . 1 . .
O O5 0.70078(13) 0.17729(14) 0.64535(12) 0.0310(3) Uani d . 1 . .
O O6 0.42789(11) 0.38168(13) 0.12184(12) 0.0281(3) Uani d . 1 . .
O O7 1.04913(12) 0.66025(14) 0.44194(12) 0.0313(3) Uani d . 1 . .
N N1 0.41973(12) 0.22081(13) 0.25537(12) 0.0175(2) Uani d . 1 . .
C C1 0.16599(15) 0.23577(16) 0.14140(15) 0.0195(3) Uani d . 1 . .
C C2 0.07019(16) 0.31470(18) 0.14134(17) 0.0251(3) Uani d . 1 . .
H H2 0.0773 0.3954 0.2236 0.030 Uiso calc R 1 . .
C C3 -0.03709(17) 0.27353(19) 0.01822(18) 0.0277(3) Uani d . 1 . .
H H3 -0.1043 0.3261 0.0163 0.033 Uiso calc R 1 . .
C C4 -0.04588(16) 0.15639(18) -0.10117(16) 0.0260(3) Uani d . 1 . .
H H4 -0.1208 0.1274 -0.1842 0.031 Uiso calc R 1 . .
C C5 0.05357(16) 0.08082(17) -0.10094(15) 0.0231(3) Uani d . 1 . .
H H5 0.0480 0.0024 -0.1840 0.028 Uiso calc R 1 . .
C C6 0.16194(15) 0.11974(16) 0.02119(15) 0.0193(3) Uani d . 1 . .
C C8 0.38133(15) 0.07832(15) 0.14093(14) 0.0185(3) Uani d . 1 . .
C C7 0.26316(15) 0.03505(16) 0.02289(15) 0.0198(3) Uani d . 1 . .
C C9 0.45739(16) -0.02239(16) 0.14564(15) 0.0219(3) Uani d . 1 . .
C C10 0.56820(16) -0.00465(16) 0.26834(16) 0.0218(3) Uani d . 1 . .
C C11 0.65958(18) -0.09010(18) 0.24566(18) 0.0278(3) Uani d . 1 . .
H H11 0.6521 -0.1530 0.1552 0.033 Uiso calc R 1 . .
C C12 0.76153(19) -0.0826(2) 0.35613(19) 0.0337(4) Uani d . 1 . .
H H12 0.8241 -0.1403 0.3408 0.040 Uiso calc R 1 . .
C C13 0.77297(18) 0.0075(2) 0.48786(18) 0.0311(4) Uani d . 1 . .
H H13 0.8431 0.0116 0.5626 0.037 Uiso calc R 1 . .
C C14 0.68140(17) 0.09261(17) 0.51133(16) 0.0245(3) Uani d . 1 . .
C C15 0.57875(16) 0.08652(16) 0.40222(16) 0.0223(3) Uani d . 1 . .
H H15 0.5159 0.1438 0.4180 0.027 Uiso calc R 1 . .
C C16 0.6187(2) 0.2765(2) 0.67580(18) 0.0354(4) Uani d . 1 . .
H H16A 0.6443 0.3321 0.7749 0.043 Uiso calc R 1 . .
H H16B 0.5186 0.2226 0.6324 0.043 Uiso calc R 1 . .
H H16C 0.6370 0.3429 0.6410 0.043 Uiso calc R 1 . .
C C17 0.54988(15) 0.32707(16) 0.29135(15) 0.0194(3) Uani d . 1 . .
H H17A 0.6254 0.2789 0.2869 0.023 Uiso calc R 1 . .
H H17B 0.5774 0.4045 0.3870 0.023 Uiso calc R 1 . .
C C18 0.54062(15) 0.39652(16) 0.20087(15) 0.0194(3) Uani d . 1 . .
C C19 0.67638(15) 0.48054(16) 0.21338(15) 0.0199(3) Uani d . 1 . .
C C20 0.79776(16) 0.53606(16) 0.33060(15) 0.0216(3) Uani d . 1 . .
H H20 0.7942 0.5258 0.4066 0.026 Uiso calc R 1 . .
C C21 0.92400(15) 0.60661(16) 0.33434(16) 0.0222(3) Uani d . 1 . .
C C22 0.92881(17) 0.62253(17) 0.22334(17) 0.0250(3) Uani d . 1 . .
H H22 1.0154 0.6691 0.2257 0.030 Uiso calc R 1 . .
C C23 0.80723(17) 0.57047(18) 0.10920(17) 0.0263(3) Uani d . 1 . .
H H23 0.8104 0.5839 0.0347 0.032 Uiso calc R 1 . .
C C24 0.68086(16) 0.49892(17) 0.10313(16) 0.0233(3) Uani d . 1 . .
H H24 0.5980 0.4627 0.0245 0.028 Uiso calc R 1 . .
C C25 1.04318(18) 0.7108(2) 0.57431(17) 0.0323(4) Uani d . 1 . .
H H25A 1.1368 0.7708 0.6436 0.039 Uiso calc R 1 . .
H H25B 1.0120 0.6279 0.5859 0.039 Uiso calc R 1 . .
H H25C 0.9767 0.7687 0.5845 0.039 Uiso calc R 1 . .

loop_
_atom_site_aniso_label
_atom_site_aniso_U_11
_atom_site_aniso_U_22
_atom_site_aniso_U_33
_atom_site_aniso_U_12
_atom_site_aniso_U_13
_atom_site_aniso_U_23
S1 0.01845(17) 0.01876(18) 0.01474(17) 0.00516(13) 0.00559(13) 0.00620(14)
O1 0.0246(5) 0.0319(6) 0.0240(6) 0.0064(5) 0.0112(4) 0.0160(5)
O2 0.0275(6) 0.0205(6) 0.0193(5) 0.0081(4) 0.0047(4) 0.0030(4)
O3 0.0335(6) 0.0221(6) 0.0177(5) 0.0075(5) 0.0065(5) 0.0045(5)
O4 0.0389(7) 0.0217(6) 0.0249(6) 0.0131(5) 0.0092(5) 0.0028(5)
O5 0.0354(6) 0.0343(7) 0.0230(6) 0.0139(5) 0.0076(5) 0.0147(5)
O6 0.0193(5) 0.0358(7) 0.0315(6) 0.0052(5) 0.0049(5) 0.0220(5)
O7 0.0183(5) 0.0408(7) 0.0251(6) 0.0006(5) 0.0046(5) 0.0123(5)
N1 0.0169(6) 0.0149(6) 0.0167(6) 0.0026(4) 0.0053(5) 0.0056(5)
C1 0.0163(6) 0.0218(7) 0.0184(7) 0.0026(5) 0.0047(5) 0.0101(6)
C2 0.0231(7) 0.0268(8) 0.0246(8) 0.0079(6) 0.0087(6) 0.0117(7)
C3 0.0218(7) 0.0316(9) 0.0335(9) 0.0092(6) 0.0082(7) 0.0200(7)
C4 0.0201(7) 0.0302(8) 0.0246(8) 0.0003(6) 0.0017(6) 0.0166(7)
C5 0.0225(7) 0.0236(8) 0.0176(7) -0.0006(6) 0.0041(6) 0.0093(6)
C6 0.0187(7) 0.0188(7) 0.0179(7) 0.0007(5) 0.0052(5) 0.0091(6)
C8 0.0202(7) 0.0164(7) 0.0174(7) 0.0035(5) 0.0080(5) 0.0068(6)
C7 0.0231(7) 0.0180(7) 0.0169(7) 0.0028(6) 0.0085(6) 0.0077(6)
C9 0.0241(7) 0.0189(7) 0.0212(7) 0.0043(6) 0.0093(6) 0.0084(6)
C10 0.0236(7) 0.0190(7) 0.0257(8) 0.0066(6) 0.0101(6) 0.0126(6)
C11 0.0347(9) 0.0244(8) 0.0300(8) 0.0136(7) 0.0163(7) 0.0141(7)
C12 0.0360(9) 0.0369(10) 0.0411(10) 0.0229(8) 0.0188(8) 0.0237(8)
C13 0.0301(9) 0.0352(9) 0.0335(9) 0.0148(7) 0.0087(7) 0.0218(8)
C14 0.0261(8) 0.0243(8) 0.0262(8) 0.0070(6) 0.0095(6) 0.0151(7)
C15 0.0236(7) 0.0208(7) 0.0260(8) 0.0081(6) 0.0095(6) 0.0137(6)
C16 0.0469(11) 0.0305(9) 0.0256(8) 0.0165(8) 0.0121(8) 0.0103(7)
C17 0.0167(6) 0.0182(7) 0.0192(7) 0.0012(5) 0.0037(5) 0.0085(6)
C18 0.0193(7) 0.0175(7) 0.0190(7) 0.0049(5) 0.0060(5) 0.0076(6)
C19 0.0197(7) 0.0177(7) 0.0227(7) 0.0056(5) 0.0085(6) 0.0099(6)
C20 0.0217(7) 0.0208(7) 0.0210(7) 0.0048(6) 0.0074(6) 0.0099(6)
C21 0.0191(7) 0.0197(7) 0.0238(7) 0.0046(6) 0.0065(6) 0.0086(6)
C22 0.0244(8) 0.0224(7) 0.0302(8) 0.0053(6) 0.0129(6) 0.0134(7)
C23 0.0306(8) 0.0274(8) 0.0276(8) 0.0084(7) 0.0144(7) 0.0169(7)
C24 0.0236(7) 0.0245(8) 0.0230(7) 0.0071(6) 0.0074(6) 0.0133(6)
C25 0.0263(8) 0.0363(9) 0.0233(8) 0.0068(7) 0.0041(6) 0.0090(7)

loop_
_atom_type_symbol
_atom_type_description
_atom_type_scat_dispersion_real
_atom_type_scat_dispersion_imag
_atom_type_scat_source
C C 0.0033 0.0016 'International Tables Vol C Tables 4.2.6.8 and 6.1.1.4'
H H 0.0000 0.0000 'International Tables Vol C Tables 4.2.6.8 and 6.1.1.4'
N N 0.0061 0.0033 'International Tables Vol C Tables 4.2.6.8 and 6.1.1.4'
O O 0.0106 0.0060 'International Tables Vol C Tables 4.2.6.8 and 6.1.1.4'
S S 0.1246 0.1234 'International Tables Vol C Tables 4.2.6.8 and 6.1.1.4'

loop_
_geom_angle_atom_site_label_1
_geom_angle_atom_site_label_2
_geom_angle_atom_site_label_3
_geom_angle_site_symmetry_1
_geom_angle_site_symmetry_3
_geom_angle
_geom_angle_publ_flag
O2 S1 O1 . . 118.83(7) ?
O2 S1 N1 . . 108.34(7) ?
O1 S1 N1 . . 108.04(7) ?
O2 S1 C1 . . 110.07(7) ?
O1 S1 C1 . . 107.34(7) ?
N1 S1 C1 . . 103.07(7) ?
C7 O3 H3O . . 109.5 ?
C14 O5 C16 . . 117.64(13) ?
C21 O7 C25 . . 117.12(13) ?
C8 N1 C17 . . 119.25(11) ?
C8 N1 S1 . . 115.44(9) ?
C17 N1 S1 . . 120.85(10) ?
C2 C1 C6 . . 122.10(14) ?
C2 C1 S1 . . 119.57(12) ?
C6 C1 S1 . . 118.19(11) ?
C1 C2 C3 . . 118.73(15) ?
C1 C2 H2 . . 120.6 ?
C3 C2 H2 . . 120.6 ?
C4 C3 C2 . . 120.18(15) ?
C4 C3 H3 . . 119.9 ?
C2 C3 H3 . . 119.9 ?
C3 C4 C5 . . 120.69(14) ?
C3 C4 H4 . . 119.7 ?
C5 C4 H4 . . 119.7 ?
C4 C5 C6 . . 120.20(15) ?
C4 C5 H5 . . 119.9 ?
C6 C5 H5 . . 119.9 ?
C5 C6 C1 . . 118.03(14) ?
C5 C6 C7 . . 120.31(14) ?
C1 C6 C7 . . 121.57(13) ?
C7 C8 C9 . . 119.14(13) ?
C7 C8 N1 . . 119.46(13) ?
C9 C8 N1 . . 121.37(13) ?
O3 C7 C8 . . 121.27(14) ?
O3 C7 C6 . . 116.54(13) ?
C8 C7 C6 . . 122.05(13) ?
O4 C9 C8 . . 118.14(14) ?
O4 C9 C10 . . 115.58(14) ?
C8 C9 C10 . . 126.27(14) ?
C11 C10 C15 . . 119.87(14) ?
C11 C10 C9 . . 116.94(14) ?
C15 C10 C9 . . 123.09(14) ?
C12 C11 C10 . . 119.58(16) ?
C12 C11 H11 . . 120.2 ?
C10 C11 H11 . . 120.2 ?
C13 C12 C11 . . 120.78(16) ?
C13 C12 H12 . . 119.6 ?
C11 C12 H12 . . 119.6 ?
C12 C13 C14 . . 119.97(16) ?
C12 C13 H13 . . 120.0 ?
C14 C13 H13 . . 120.0 ?
O5 C14 C15 . . 124.51(15) ?
O5 C14 C13 . . 115.40(14) ?
C15 C14 C13 . . 120.08(15) ?
C14 C15 C10 . . 119.71(14) ?
C14 C15 H15 . . 120.1 ?
C10 C15 H15 . . 120.1 ?
O5 C16 H16A . . 109.5 ?
O5 C16 H16B . . 109.5 ?
H16A C16 H16B . . 109.5 ?
O5 C16 H16C . . 109.5 ?
H16A C16 H16C . . 109.5 ?
H16B C16 H16C . . 109.5 ?
N1 C17 C18 . . 114.76(12) ?
N1 C17 H17A . . 108.6 ?
C18 C17 H17A . . 108.6 ?
N1 C17 H17B . . 108.6 ?
C18 C17 H17B . . 108.6 ?
H17A C17 H17B . . 107.6 ?
O6 C18 C19 . . 122.43(14) ?
O6 C18 C17 . . 120.85(13) ?
C19 C18 C17 . . 116.71(12) ?
C24 C19 C20 . . 120.41(14) ?
C24 C19 C18 . . 118.28(13) ?
C20 C19 C18 . . 121.27(13) ?
C21 C20 C19 . . 119.16(14) ?
C21 C20 H20 . . 120.4 ?
C19 C20 H20 . . 120.4 ?
O7 C21 C22 . . 115.97(14) ?
O7 C21 C20 . . 123.67(14) ?
C22 C21 C20 . . 120.34(14) ?
C23 C22 C21 . . 120.02(14) ?
C23 C22 H22 . . 120.0 ?
C21 C22 H22 . . 120.0 ?
C22 C23 C24 . . 120.47(15) ?
C22 C23 H23 . . 119.8 ?
C24 C23 H23 . . 119.8 ?
C23 C24 C19 . . 119.57(14) ?
C23 C24 H24 . . 120.2 ?
C19 C24 H24 . . 120.2 ?
O7 C25 H25A . . 109.5 ?
O7 C25 H25B . . 109.5 ?
H25A C25 H25B . . 109.5 ?
O7 C25 H25C . . 109.5 ?
H25A C25 H25C . . 109.5 ?
H25B C25 H25C . . 109.5 ?

loop_
_geom_bond_atom_site_label_1
_geom_bond_atom_site_label_2
_geom_bond_site_symmetry_2
_geom_bond_distance
_geom_bond_publ_flag
S1 O2 . 1.4329(11) ?
S1 O1 . 1.4334(11) ?
S1 N1 . 1.6294(12) ?
S1 C1 . 1.7597(15) ?
O3 C7 . 1.2956(18) ?
O3 H3O . 0.8400 ?
O4 C9 . 1.2875(19) ?
O5 C14 . 1.367(2) ?
O5 C16 . 1.430(2) ?
O6 C18 . 1.2126(18) ?
O7 C21 . 1.3686(18) ?
O7 C25 . 1.424(2) ?
N1 C8 . 1.4344(18) ?
N1 C17 . 1.4651(17) ?
C1 C2 . 1.382(2) ?
C1 C6 . 1.401(2) ?
C2 C3 . 1.395(2) ?
C2 H2 . 0.9500 ?
C3 C4 . 1.384(2) ?
C3 H3 . 0.9500 ?
C4 C5 . 1.388(2) ?
C4 H4 . 0.9500 ?
C5 C6 . 1.398(2) ?
C5 H5 . 0.9500 ?
C6 C7 . 1.472(2) ?
C8 C7 . 1.409(2) ?
C8 C9 . 1.425(2) ?
C9 C10 . 1.488(2) ?
C10 C11 . 1.396(2) ?
C10 C15 . 1.404(2) ?
C11 C12 . 1.389(2) ?
C11 H11 . 0.9500 ?
C12 C13 . 1.379(3) ?
C12 H12 . 0.9500 ?
C13 C14 . 1.396(2) ?
C13 H13 . 0.9500 ?
C14 C15 . 1.388(2) ?
C15 H15 . 0.9500 ?
C16 H16A . 0.9800 ?
C16 H16B . 0.9800 ?
C16 H16C . 0.9800 ?
C17 C18 . 1.523(2) ?
C17 H17A . 0.9900 ?
C17 H17B . 0.9900 ?
C18 C19 . 1.494(2) ?
C19 C24 . 1.396(2) ?
C19 C20 . 1.401(2) ?
C20 C21 . 1.396(2) ?
C20 H20 . 0.9500 ?
C21 C22 . 1.392(2) ?
C22 C23 . 1.387(2) ?
C22 H22 . 0.9500 ?
C23 C24 . 1.389(2) ?
C23 H23 . 0.9500 ?
C24 H24 . 0.9500 ?
C25 H25A . 0.9800 ?
C25 H25B . 0.9800 ?
C25 H25C . 0.9800 ?

loop_
_geom_hbond_atom_site_label_D
_geom_hbond_atom_site_label_H
_geom_hbond_atom_site_label_A
_geom_hbond_site_symmetry_A
_geom_hbond_distance_DH
_geom_hbond_distance_HA
_geom_hbond_distance_DA
_geom_hbond_angle_DHA
_geom_hbond_publ_flag
C25 H25C O1 2_666 0.98 2.57 3.438(2) 147 y
C17 H17B O2 2_666 0.99 2.26 3.244(2) 174 y
C17 H17B O2 . 0.99 2.51 2.844(2) 100 n
C15 H15 N1 . 0.95 2.41 2.986(2) 119 y
O3 H3O O4 . 0.84 1.67 2.428(2) 149 y

loop_
_geom_torsion_atom_site_label_1
_geom_torsion_atom_site_label_2
_geom_torsion_atom_site_label_3
_geom_torsion_atom_site_label_4
_geom_torsion_site_symmetry_1
_geom_torsion_site_symmetry_2
_geom_torsion_site_symmetry_3
_geom_torsion_site_symmetry_4
_geom_torsion
_geom_torsion_publ_flag
O2 S1 N1 C8 . . . . -166.79(10) ?
O1 S1 N1 C8 . . . . 63.25(12) ?
C1 S1 N1 C8 . . . . -50.17(12) ?
O2 S1 N1 C17 . . . . -10.66(13) ?
O1 S1 N1 C17 . . . . -140.62(11) ?
C1 S1 N1 C17 . . . . 105.97(11) ?
O2 S1 C1 C2 . . . . -38.43(14) ?
O1 S1 C1 C2 . . . . 92.25(13) ?
N1 S1 C1 C2 . . . . -153.82(12) ?
O2 S1 C1 C6 . . . . 145.82(11) ?
O1 S1 C1 C6 . . . . -83.50(12) ?
N1 S1 C1 C6 . . . . 30.43(13) ?
C6 C1 C2 C3 . . . . 2.6(2) ?
S1 C1 C2 C3 . . . . -172.99(12) ?
C1 C2 C3 C4 . . . . -0.5(2) ?
C2 C3 C4 C5 . . . . -1.7(2) ?
C3 C4 C5 C6 . . . . 1.9(2) ?
C4 C5 C6 C1 . . . . 0.2(2) ?
C4 C5 C6 C7 . . . . 176.77(13) ?
C2 C1 C6 C5 . . . . -2.4(2) ?
S1 C1 C6 C5 . . . . 173.19(11) ?
C2 C1 C6 C7 . . . . -178.99(14) ?
S1 C1 C6 C7 . . . . -3.36(19) ?
C17 N1 C8 C7 . . . . -111.52(15) ?
S1 N1 C8 C7 . . . . 45.01(16) ?
C17 N1 C8 C9 . . . . 70.61(18) ?
S1 N1 C8 C9 . . . . -132.85(12) ?
C9 C8 C7 O3 . . . . -9.2(2) ?
N1 C8 C7 O3 . . . . 172.85(13) ?
C9 C8 C7 C6 . . . . 166.26(13) ?
N1 C8 C7 C6 . . . . -11.6(2) ?
C5 C6 C7 O3 . . . . -10.3(2) ?
C1 C6 C7 O3 . . . . 166.13(13) ?
C5 C6 C7 C8 . . . . 173.95(13) ?
C1 C6 C7 C8 . . . . -9.6(2) ?
C7 C8 C9 O4 . . . . 10.4(2) ?
N1 C8 C9 O4 . . . . -171.74(13) ?
C7 C8 C9 C10 . . . . -169.00(14) ?
N1 C8 C9 C10 . . . . 8.9(2) ?
O4 C9 C10 C11 . . . . 20.3(2) ?
C8 C9 C10 C11 . . . . -160.34(15) ?
O4 C9 C10 C15 . . . . -156.17(15) ?
C8 C9 C10 C15 . . . . 23.2(2) ?
C15 C10 C11 C12 . . . . -0.9(2) ?
C9 C10 C11 C12 . . . . -177.40(15) ?
C10 C11 C12 C13 . . . . 0.4(3) ?
C11 C12 C13 C14 . . . . 0.0(3) ?
C16 O5 C14 C15 . . . . -6.3(2) ?
C16 O5 C14 C13 . . . . 174.28(15) ?
C12 C13 C14 O5 . . . . 179.53(16) ?
C12 C13 C14 C15 . . . . 0.1(3) ?
O5 C14 C15 C10 . . . . -179.92(14) ?
C13 C14 C15 C10 . . . . -0.5(2) ?
C11 C10 C15 C14 . . . . 0.9(2) ?
C9 C10 C15 C14 . . . . 177.24(14) ?
C8 N1 C17 C18 . . . . 77.60(17) ?
S1 N1 C17 C18 . . . . -77.64(15) ?
N1 C17 C18 O6 . . . . 11.8(2) ?
N1 C17 C18 C19 . . . . -167.24(12) ?
O6 C18 C19 C24 . . . . -22.8(2) ?
C17 C18 C19 C24 . . . . 156.26(14) ?
O6 C18 C19 C20 . . . . 159.16(15) ?
C17 C18 C19 C20 . . . . -21.8(2) ?
C24 C19 C20 C21 . . . . -1.7(2) ?
C18 C19 C20 C21 . . . . 176.33(14) ?
C25 O7 C21 C22 . . . . 150.29(15) ?
C25 O7 C21 C20 . . . . -31.4(2) ?
C19 C20 C21 O7 . . . . -177.72(14) ?
C19 C20 C21 C22 . . . . 0.5(2) ?
O7 C21 C22 C23 . . . . 179.53(15) ?
C20 C21 C22 C23 . . . . 1.2(2) ?
C21 C22 C23 C24 . . . . -1.7(2) ?
C22 C23 C24 C19 . . . . 0.5(2) ?
C20 C19 C24 C23 . . . . 1.2(2) ?
C18 C19 C24 C23 . . . . -176.90(14) ?

loop_
_cod_related_entry_id
_cod_related_entry_database
_cod_related_entry_code
1 ChemSpider 30656267
